data_1544394
loop_
_publ_author_name
'Chen, Xiaoyu'
'Day, David Philip'
'Teo, Wan Teng'
'Chan, Philip Wai Hong'

_publ_section_title
;
 Gold- and Br\/onsted Acid-Catalyzed Cycloisomerization of 1,8-Diynyl
 Vinyl Acetates to Bicyclo[2.2.1]hept-2-en-7-ones.
;
_journal_issue 22
_journal_name_full 'Organic letters'
_journal_page_first 5936
_journal_paper_doi 10.1021/acs.orglett.6b03049
_journal_volume 18
_journal_year 2016
_chemical_formula_sum 'C23 H22 O'
_chemical_formula_weight 314.40
_space_group_crystal_system triclinic
_space_group_IT_number 2
_space_group_name_Hall '-P 1'
_space_group_name_H-M_alt 'P -1'
_symmetry_space_group_name_Hall '-P 1'
_symmetry_space_group_name_H-M 'P -1'
_atom_sites_solution_hydrogens geom
_cell_angle_alpha 116.215(2)
_cell_angle_beta 94.594(3)
_cell_angle_gamma 107.174(3)
_cell_formula_units_Z 2
_cell_length_a 7.6465(7)
_cell_length_b 11.1436(11)
_cell_length_c 11.8808(9)
_cell_measurement_reflns_used 2571
_cell_measurement_temperature 103.(2)
_cell_measurement_theta_max 27.5473
_cell_measurement_theta_min 2.1925
_cell_volume 841.15(13)
_computing_cell_refinement 'SAINT V8.32B (Bruker AXS Inc., 2013)'
_computing_data_collection 'Bruker APEX2'
_computing_data_reduction 'SAINT V8.32B (Bruker AXS Inc., 2013)'
_computing_molecular_graphics 'Bruker SHELXTL'
_computing_publication_material 'Bruker SHELXTL'
_computing_structure_refinement 'SHELXL-2013 (Sheldrick, 2013)'
_computing_structure_solution 'SHELXS-97 (Sheldrick 2008)'
_diffrn_ambient_temperature 103.(2)
_diffrn_detector_area_resol_mean 8.3333
_diffrn_measured_fraction_theta_full 0.987
_diffrn_measured_fraction_theta_max 0.987
_diffrn_measurement_device_type 'Bruker APEX-II CCD'
_diffrn_measurement_method '\f and \w scans'
_diffrn_radiation_monochromator graphite
_diffrn_radiation_type MoK\a
_diffrn_radiation_wavelength 0.71073
_diffrn_reflns_av_R_equivalents 0.0371
_diffrn_reflns_limit_h_max 10
_diffrn_reflns_limit_h_min -10
_diffrn_reflns_limit_k_max 14
_diffrn_reflns_limit_k_min -14
_diffrn_reflns_limit_l_max 14
_diffrn_reflns_limit_l_min -15
_diffrn_reflns_number 11521
_diffrn_reflns_theta_full 28.33
_diffrn_reflns_theta_max 28.33
_diffrn_reflns_theta_min 1.97
_exptl_absorpt_coefficient_mu 0.074
_exptl_absorpt_correction_T_max 0.98
_exptl_absorpt_correction_T_min 0.89
_exptl_absorpt_correction_type multi-scan
_exptl_absorpt_process_details 'SADABS V2012/1 (Bruker AXS Inc.)'
_exptl_crystal_colour colourless
_exptl_crystal_density_diffrn 1.241
_exptl_crystal_density_method 'not measured'
_exptl_crystal_description block
_exptl_crystal_F_000 336
_exptl_crystal_size_max 0.400
_exptl_crystal_size_mid 0.380
_exptl_crystal_size_min 0.220
_refine_diff_density_max 0.342
_refine_diff_density_min -0.415
_refine_ls_extinction_method none
_refine_ls_goodness_of_fit_ref 1.089
_refine_ls_hydrogen_treatment constr
_refine_ls_matrix_type full
_refine_ls_number_parameters 217
_refine_ls_number_reflns 4144
_refine_ls_number_restraints 0
_refine_ls_restrained_S_all 1.089
_refine_ls_R_factor_all 0.0676
_refine_ls_R_factor_gt 0.0482
_refine_ls_shift/su_max 0.000
_refine_ls_shift/su_mean 0.000
_refine_ls_structure_factor_coef Fsqd
_refine_ls_weighting_details 'w=1/[\s^2^(Fo^2^)+(0.0802P)^2^+0.1138P] where P=(Fo^2^+2Fc^2^)/3'
_refine_ls_weighting_scheme calc
_refine_ls_wR_factor_gt 0.1247
_refine_ls_wR_factor_ref 0.1512
_reflns_number_gt 3166
_reflns_number_total 4144
_reflns_threshold_expression 'I > 2\s(I)'
_cod_data_source_file ol6b03049_si_002.cif
_cod_data_source_block I
_cod_depositor_comments 'Adding full bibliography for 1544394.cif.'
_cod_database_code 1544394

loop_
_space_group_symop_operation_xyz
'x, y, z'
'-x, -y, -z'

loop_
_atom_site_type_symbol
_atom_site_label
_atom_site_fract_x
_atom_site_fract_y
_atom_site_fract_z
_atom_site_U_iso_or_equiv
_atom_site_adp_type
_atom_site_calc_flag
_atom_site_refinement_flags_adp
_atom_site_refinement_flags_posn
_atom_site_occupancy
C C1 0.0240(2) -0.10054(17) 0.27102(14) 0.0170(3) Uani d . . 1
C C2 0.13333(19) 0.06411(16) 0.34150(13) 0.0162(3) Uani d . . 1
C C3 0.21120(19) 0.06751(16) 0.22693(13) 0.0147(3) Uani d . . 1
C C4 0.24058(19) -0.05585(16) 0.16065(14) 0.0158(3) Uani d . . 1
C C5 0.1859(2) -0.14819(17) 0.22509(14) 0.0179(3) Uani d . . 1
C C6 0.3333(2) -0.06681(17) 0.35816(15) 0.0211(3) Uani d . . 1
H H6A 0.3157 -0.1257 0.4019 0.025 Uiso calc U R 1
H H6B 0.4637 -0.0432 0.3467 0.025 Uiso calc U R 1
C C7 0.2942(2) 0.07260(17) 0.43742(14) 0.0199(3) Uani d . . 1
H H7A 0.4084 0.1594 0.4651 0.024 Uiso calc U R 1
H H7B 0.253 0.0748 0.515 0.024 Uiso calc U R 1
C C8 0.3361(2) -0.10011(16) 0.05187(15) 0.0191(3) Uani d . . 1
H H8A 0.474 -0.0629 0.0881 0.023 Uiso calc U R 1
H H8B 0.3135 -0.0566 -0.002 0.023 Uiso calc U R 1
C C9 0.2643(2) -0.26400(17) -0.03336(15) 0.0217(3) Uani d . . 1
H H9A 0.1314 -0.3003 -0.0811 0.026 Uiso calc U R 1
H H9B 0.3407 -0.2896 -0.0974 0.026 Uiso calc U R 1
C C10 0.2780(2) -0.33372(17) 0.05060(16) 0.0227(4) Uani d . . 1
H H10A 0.4096 -0.2929 0.1022 0.027 Uiso calc U R 1
H H10B 0.2436 -0.4386 -0.0053 0.027 Uiso calc U R 1
C C11 0.1458(2) -0.30739(17) 0.14134(16) 0.0227(4) Uani d . . 1
H H11A 0.0134 -0.3564 0.0893 0.027 Uiso calc U R 1
H H11B 0.1607 -0.3496 0.1977 0.027 Uiso calc U R 1
C C12 0.0215(2) 0.15806(17) 0.39431(14) 0.0177(3) Uani d . . 1
C C13 -0.1327(2) 0.14122(18) 0.31001(15) 0.0228(4) Uani d . . 1
H H13 -0.1695 0.0669 0.2224 0.027 Uiso calc U R 1
C C14 -0.2333(2) 0.23128(19) 0.35216(17) 0.0270(4) Uani d . . 1
H H14 -0.3386 0.2182 0.2938 0.032 Uiso calc U R 1
C C15 -0.1798(2) 0.34044(19) 0.47963(17) 0.0280(4) Uani d . . 1
H H15 -0.2467 0.4037 0.5084 0.034 Uiso calc U R 1
C C16 -0.0287(2) 0.35717(18) 0.56499(16) 0.0269(4) Uani d . . 1
H H16 0.0071 0.4313 0.6526 0.032 Uiso calc U R 1
C C17 0.0706(2) 0.26597(17) 0.52302(14) 0.0215(3) Uani d . . 1
H H17 0.1729 0.2772 0.5825 0.026 Uiso calc U R 1
C C18 0.26413(19) 0.19455(16) 0.20784(13) 0.0139(3) Uani d . . 1
C C19 0.2228(2) 0.18297(16) 0.08571(14) 0.0167(3) Uani d . . 1
H H19 0.1513 0.0914 0.013 0.02 Uiso calc U R 1
C C20 0.2843(2) 0.30284(17) 0.06887(15) 0.0194(3) Uani d . . 1
H H20 0.2548 0.2925 -0.0149 0.023 Uiso calc U R 1
C C21 0.3887(2) 0.43767(17) 0.17374(15) 0.0204(3) Uani d . . 1
H H21 0.433 0.5195 0.1621 0.024 Uiso calc U R 1
C C22 0.4275(2) 0.45124(17) 0.29565(15) 0.0206(3) Uani d . . 1
H H22 0.4978 0.5433 0.3681 0.025 Uiso calc U R 1
C C23 0.3650(2) 0.33229(17) 0.31322(14) 0.0184(3) Uani d . . 1
H H23 0.3908 0.3441 0.3978 0.022 Uiso calc U R 1
O O1 -0.13895(14) -0.16981(12) 0.25421(10) 0.0220(3) Uani d . . 1

loop_
_atom_site_aniso_label
_atom_site_aniso_U_11
_atom_site_aniso_U_22
_atom_site_aniso_U_33
_atom_site_aniso_U_12
_atom_site_aniso_U_13
_atom_site_aniso_U_23
C1 0.0154(7) 0.0252(8) 0.0140(7) 0.0053(6) 0.0028(5) 0.0140(6)
C2 0.0131(7) 0.0217(8) 0.0146(7) 0.0048(6) 0.0023(5) 0.0109(6)
C3 0.0110(6) 0.0186(7) 0.0141(7) 0.0031(5) 0.0017(5) 0.0094(6)
C4 0.0113(6) 0.0191(7) 0.0182(7) 0.0030(6) 0.0027(5) 0.0120(6)
C5 0.0150(7) 0.0220(8) 0.0207(7) 0.0054(6) 0.0047(6) 0.0146(6)
C6 0.0164(7) 0.0260(8) 0.0244(8) 0.0049(6) 0.0012(6) 0.0176(7)
C7 0.0160(7) 0.0269(8) 0.0179(7) 0.0050(6) 0.0013(6) 0.0141(6)
C8 0.0186(7) 0.0214(8) 0.0231(8) 0.0088(6) 0.0088(6) 0.0142(6)
C9 0.0207(8) 0.0231(8) 0.0229(8) 0.0101(6) 0.0069(6) 0.0112(7)
C10 0.0216(8) 0.0196(8) 0.0297(9) 0.0080(6) 0.0064(6) 0.0142(7)
C11 0.0199(7) 0.0205(8) 0.0305(9) 0.0049(6) 0.0059(7) 0.0164(7)
C12 0.0153(7) 0.0220(8) 0.0176(7) 0.0042(6) 0.0068(6) 0.0124(6)
C13 0.0187(7) 0.0293(9) 0.0199(8) 0.0098(6) 0.0057(6) 0.0108(7)
C14 0.0192(8) 0.0347(10) 0.0315(9) 0.0124(7) 0.0095(7) 0.0178(8)
C15 0.0275(8) 0.0279(9) 0.0354(9) 0.0133(7) 0.0191(7) 0.0171(7)
C16 0.0324(9) 0.0224(8) 0.0222(8) 0.0052(7) 0.0145(7) 0.0096(7)
C17 0.0210(7) 0.0243(8) 0.0170(7) 0.0019(6) 0.0058(6) 0.0121(6)
C18 0.0099(6) 0.0184(7) 0.0163(7) 0.0063(5) 0.0042(5) 0.0098(6)
C19 0.0149(7) 0.0187(7) 0.0156(7) 0.0062(6) 0.0019(5) 0.0079(6)
C20 0.0207(7) 0.0243(8) 0.0184(7) 0.0105(6) 0.0042(6) 0.0136(6)
C21 0.0220(8) 0.0193(8) 0.0269(8) 0.0100(6) 0.0098(6) 0.0151(7)
C22 0.0208(7) 0.0161(7) 0.0197(7) 0.0051(6) 0.0058(6) 0.0055(6)
C23 0.0186(7) 0.0221(8) 0.0139(7) 0.0067(6) 0.0045(6) 0.0086(6)
O1 0.0152(5) 0.0284(6) 0.0216(6) 0.0024(5) 0.0042(4) 0.0153(5)

loop_
_atom_type_symbol
_atom_type_description
_atom_type_scat_dispersion_real
_atom_type_scat_dispersion_imag
_atom_type_scat_source
C C 0.0033 0.0016 'International Tables Vol C Tables 4.2.6.8 and 6.1.1.4'
H H 0.0000 0.0000 'International Tables Vol C Tables 4.2.6.8 and 6.1.1.4'
O O 0.0106 0.0060 'International Tables Vol C Tables 4.2.6.8 and 6.1.1.4'

loop_
_geom_angle_atom_site_label_1
_geom_angle_atom_site_label_2
_geom_angle_atom_site_label_3
_geom_angle
O1 C1 C5 130.79(15)
O1 C1 C2 130.85(14)
C5 C1 C2 98.32(11)
C12 C2 C3 115.68(12)
C12 C2 C1 117.03(12)
C3 C2 C1 95.69(11)
C12 C2 C7 118.89(12)
C3 C2 C7 107.64(11)
C1 C2 C7 98.33(12)
C4 C3 C18 127.91(13)
C4 C3 C2 108.02(13)
C18 C3 C2 123.66(12)
C3 C4 C8 130.14(14)
C3 C4 C5 109.47(13)
C8 C4 C5 119.85(13)
C11 C5 C4 116.04(13)
C11 C5 C1 119.05(13)
C4 C5 C1 95.94(11)
C11 C5 C6 117.36(13)
C4 C5 C6 106.04(12)
C1 C5 C6 99.11(11)
C7 C6 C5 104.65(11)
C7 C6 H6A 110.8
C5 C6 H6A 110.8
C7 C6 H6B 110.8
C5 C6 H6B 110.8
H6A C6 H6B 108.9
C6 C7 C2 104.10(11)
C6 C7 H7A 110.9
C2 C7 H7A 110.9
C6 C7 H7B 110.9
C2 C7 H7B 110.9
H7A C7 H7B 109.0
C4 C8 C9 112.02(13)
C4 C8 H8A 109.2
C9 C8 H8A 109.2
C4 C8 H8B 109.2
C9 C8 H8B 109.2
H8A C8 H8B 107.9
C10 C9 C8 109.80(13)
C10 C9 H9A 109.7
C8 C9 H9A 109.7
C10 C9 H9B 109.7
C8 C9 H9B 109.7
H9A C9 H9B 108.2
C9 C10 C11 110.38(13)
C9 C10 H10A 109.6
C11 C10 H10A 109.6
C9 C10 H10B 109.6
C11 C10 H10B 109.6
H10A C10 H10B 108.1
C5 C11 C10 111.92(13)
C5 C11 H11A 109.2
C10 C11 H11A 109.2
C5 C11 H11B 109.2
C10 C11 H11B 109.2
H11A C11 H11B 107.9
C17 C12 C13 118.52(15)
C17 C12 C2 122.67(13)
C13 C12 C2 118.74(13)
C14 C13 C12 120.97(15)
C14 C13 H13 119.5
C12 C13 H13 119.5
C15 C14 C13 119.86(16)
C15 C14 H14 120.1
C13 C14 H14 120.1
C16 C15 C14 119.84(16)
C16 C15 H15 120.1
C14 C15 H15 120.1
C15 C16 C17 120.25(15)
C15 C16 H16 119.9
C17 C16 H16 119.9
C16 C17 C12 120.53(15)
C16 C17 H17 119.7
C12 C17 H17 119.7
C19 C18 C23 117.60(14)
C19 C18 C3 122.22(13)
C23 C18 C3 120.14(13)
C20 C19 C18 121.20(14)
C20 C19 H19 119.4
C18 C19 H19 119.4
C21 C20 C19 120.35(14)
C21 C20 H20 119.8
C19 C20 H20 119.8
C22 C21 C20 119.08(15)
C22 C21 H21 120.5
C20 C21 H21 120.5
C23 C22 C21 120.81(14)
C23 C22 H22 119.6
C21 C22 H22 119.6
C22 C23 C18 120.90(14)
C22 C23 H23 119.5
C18 C23 H23 119.5

loop_
_geom_bond_atom_site_label_1
_geom_bond_atom_site_label_2
_geom_bond_distance
C1 O1 1.2015(18)
C1 C5 1.534(2)
C1 C2 1.546(2)
C2 C12 1.502(2)
C2 C3 1.540(2)
C2 C7 1.5597(19)
C3 C4 1.347(2)
C3 C18 1.476(2)
C4 C8 1.499(2)
C4 C5 1.521(2)
C5 C11 1.517(2)
C5 C6 1.561(2)
C6 C7 1.555(2)
C6 H6A 0.99
C6 H6B 0.99
C7 H7A 0.99
C7 H7B 0.99
C8 C9 1.532(2)
C8 H8A 0.99
C8 H8B 0.99
C9 C10 1.525(2)
C9 H9A 0.99
C9 H9B 0.99
C10 C11 1.530(2)
C10 H10A 0.99
C10 H10B 0.99
C11 H11A 0.99
C11 H11B 0.99
C12 C17 1.394(2)
C12 C13 1.394(2)
C13 C14 1.387(2)
C13 H13 0.95
C14 C15 1.386(2)
C14 H14 0.95
C15 C16 1.384(3)
C15 H15 0.95
C16 C17 1.388(2)
C16 H16 0.95
C17 H17 0.95
C18 C19 1.400(2)
C18 C23 1.402(2)
C19 C20 1.388(2)
C19 H19 0.95
C20 C21 1.388(2)
C20 H20 0.95
C21 C22 1.386(2)
C21 H21 0.95
C22 C23 1.384(2)
C22 H22 0.95
C23 H23 0.95
